data_2209495
loop_
_publ_author_name
'Wang, Hai-Bo'
'Yan, Xiao-Chen'
'Liu, Zhi-Qian'

_publ_section_title
;
 4-Methylbenzamide oxime
;
_journal_coeditor_code FL2025
_journal_issue 7
_journal_name_full 'Acta Crystallographica Section E'
_journal_page_first o3105
_journal_page_last o3106
_journal_paper_doi 10.1107/S1600536806024299
_journal_volume 62
_journal_year 2006
_chemical_formula_iupac 'C8 H10 N2 O'
_chemical_formula_moiety 'C8 H10 N2 O'
_chemical_formula_sum 'C8 H10 N2 O'
_chemical_formula_weight 150.18
_chemical_name_systematic
;
4-Methylbenzamidoxime
;
_space_group_IT_number 2
_symmetry_cell_setting triclinic
_symmetry_space_group_name_Hall '-P 1'
_symmetry_space_group_name_H-M 'P -1'
_atom_sites_solution_hydrogens geom
_atom_sites_solution_primary direct
_atom_sites_solution_secondary difmap
_audit_creation_method SHELXL-97
_cell_angle_alpha 79.48(3)
_cell_angle_beta 82.16(3)
_cell_angle_gamma 85.45(3)
_cell_formula_units_Z 4
_cell_length_a 6.4220(13)
_cell_length_b 7.4720(15)
_cell_length_c 17.181(3)
_cell_measurement_reflns_used 25
_cell_measurement_temperature 293(2)
_cell_measurement_theta_max 13
_cell_measurement_theta_min 10
_cell_volume 801.7(3)
_computing_cell_refinement 'CAD-4 Software'
_computing_data_collection 'CAD-4 Software (Enraf--Nonius, 1989)'
_computing_data_reduction 'XCAD4 (Harms & Wocadlo, 1995)'
_computing_molecular_graphics 'SHELXTL (Siemens, 1996)'
_computing_publication_material SHELXL97
_computing_structure_refinement 'SHELXL97 (Sheldrick, 1997)'
_computing_structure_solution 'SHELXS97 (Sheldrick, 1997)'
_diffrn_ambient_temperature 293(2)
_diffrn_measured_fraction_theta_full 1.000
_diffrn_measured_fraction_theta_max 1.000
_diffrn_measurement_device_type 'Enraf--Nonius CAD-4'
_diffrn_measurement_method \w/2\q
_diffrn_radiation_monochromator graphite
_diffrn_radiation_source 'fine-focus sealed tube'
_diffrn_radiation_type MoK\a
_diffrn_radiation_wavelength 0.71073
_diffrn_reflns_av_R_equivalents 0.0210
_diffrn_reflns_av_sigmaI/netI 0.0328
_diffrn_reflns_limit_h_max 7
_diffrn_reflns_limit_h_min 0
_diffrn_reflns_limit_k_max 9
_diffrn_reflns_limit_k_min -9
_diffrn_reflns_limit_l_max 21
_diffrn_reflns_limit_l_min -20
_diffrn_reflns_number 3446
_diffrn_reflns_theta_full 25.97
_diffrn_reflns_theta_max 25.97
_diffrn_reflns_theta_min 1.21
_diffrn_standards_interval_count 200
_diffrn_standards_interval_time 120
_diffrn_standards_number 3
_exptl_absorpt_coefficient_mu 0.085
_exptl_absorpt_correction_T_max 0.9916
_exptl_absorpt_correction_T_min 0.9750
_exptl_absorpt_correction_type psi-scan
_exptl_absorpt_process_details '(North <i>et al.</i>,  1968)'
_exptl_crystal_colour Colourless
_exptl_crystal_density_diffrn 1.244
_exptl_crystal_density_method 'not measured'
_exptl_crystal_description Block
_exptl_crystal_F_000 320
_exptl_crystal_size_max 0.30
_exptl_crystal_size_mid 0.30
_exptl_crystal_size_min 0.10
_refine_diff_density_max 0.263
_refine_diff_density_min -0.198
_refine_ls_extinction_coef 0.083(11)
_refine_ls_extinction_expression Fc^*^=kFc[1+0.001xFc^2^\l^3^/sin(2\q)]^-1/4^
_refine_ls_extinction_method SHELXL97
_refine_ls_goodness_of_fit_ref 1.048
_refine_ls_hydrogen_treatment constr
_refine_ls_matrix_type full
_refine_ls_number_parameters 200
_refine_ls_number_reflns 3147
_refine_ls_number_restraints 0
_refine_ls_restrained_S_all 1.048
_refine_ls_R_factor_all 0.0862
_refine_ls_R_factor_gt 0.0594
_refine_ls_shift/su_max 0.000
_refine_ls_shift/su_mean 0.000
_refine_ls_structure_factor_coef Fsqd
_refine_ls_weighting_details 'calc w=1/[\s^2^(Fo^2^)+(0.09P)^2^+0.27P] where P=(Fo^2^+2Fc^2^)/3'
_refine_ls_weighting_scheme calc
_refine_ls_wR_factor_gt 0.1663
_refine_ls_wR_factor_ref 0.1862
_reflns_number_gt 2216
_reflns_number_total 3147
_reflns_threshold_expression I>2sigma(I)
_cod_data_source_file fl2025.cif
_cod_data_source_block I
_cod_depositor_comments
;
The following automatic conversions were performed:
'_symmetry_cell_setting' value 'Triclinic' changed to 'triclinic'
according to '/home/saulius/struct/CIF-dictionaries/cif_core.dic'
dictionary named 'cif_core.dic' version 2.4.1 from 2010-06-29.

Automatic conversion script
Id: cif_fix_enum 1527 2010-12-29 10:47:43Z saulius 

The following automatic conversions were performed:

'_symmetry_cell_setting' value 'Triclinic' changed to 'triclinic'
according to /home/saulius/struct/CIF-dictionaries/cif_core.dic
dictionary named 'cif_core.dic' version 2.4.1 from 2010-06-29.

Automatic conversion script
Id: cif_fix_values 1715 2011-07-08 13:25:40Z adriana 
;
_cod_database_code 2209495
_cod_database_fobs_code 2209495

loop_
_symmetry_equiv_pos_as_xyz
'x, y, z'
'-x, -y, -z'

loop_
_atom_site_type_symbol
_atom_site_label
_atom_site_fract_x
_atom_site_fract_y
_atom_site_fract_z
_atom_site_U_iso_or_equiv
_atom_site_adp_type
_atom_site_calc_flag
_atom_site_refinement_flags
_atom_site_occupancy
O O1 0.7585(3) -0.5201(3) 0.49471(10) 0.0716(7) Uani d . 1
H H1A 0.8232 -0.5438 0.5336 0.107 Uiso calc R 1
C C1 1.2925(6) -0.0745(5) 0.07132(17) 0.0823(10) Uani d . 1
H H1B 1.4143 -0.0251 0.0843 0.123 Uiso calc R 1
H H1C 1.2111 0.0207 0.0416 0.123 Uiso calc R 1
H H1D 1.3362 -0.1677 0.0398 0.123 Uiso calc R 1
O O2 0.7465(2) 0.4901(3) 0.00134(9) 0.0663(6) Uani d . 1
H H2A 0.6786 0.5489 -0.0328 0.099 Uiso calc R 1
N N1 0.5933(3) -0.4323(3) 0.36661(12) 0.0608(7) Uani d . 1
H H1E 0.5227 -0.4825 0.4102 0.073 Uiso calc R 1
H H1F 0.5341 -0.4041 0.3237 0.073 Uiso calc R 1
C C2 1.1597(4) -0.1556(3) 0.14751(15) 0.0532(6) Uani d . 1
N N3 0.6073(3) 0.4297(3) 0.07206(11) 0.0534(6) Uani d . 1
C C3 1.2212(4) -0.1523(3) 0.22104(15) 0.0520(6) Uani d . 1
H H3B 1.3450 -0.0980 0.2235 0.062 Uiso calc R 1
N N4 0.9204(3) 0.2999(3) 0.11458(12) 0.0592(6) Uani d . 1
H H4A 0.9910 0.3387 0.0692 0.071 Uiso calc R 1
H H4B 0.9835 0.2373 0.1526 0.071 Uiso calc R 1
C C4 1.1037(3) -0.2275(3) 0.29118(14) 0.0460(6) Uani d . 1
H H4C 1.1488 -0.2219 0.3398 0.055 Uiso calc R 1
N N2 0.8938(3) -0.4364(3) 0.42707(11) 0.0560(6) Uani d . 1
C C5 0.9182(3) -0.3117(3) 0.28989(12) 0.0376(5) Uani d . 1
C C6 0.8543(4) -0.3128(3) 0.21607(13) 0.0489(6) Uani d . 1
H H6A 0.7295 -0.3655 0.2134 0.059 Uiso calc R 1
C C7 0.9735(4) -0.2367(4) 0.14619(14) 0.0579(7) Uani d . 1
H H7A 0.9278 -0.2400 0.0974 0.070 Uiso calc R 1
C C8 0.7973(3) -0.3979(3) 0.36550(12) 0.0391(5) Uani d . 1
C C9 0.2353(6) 0.0804(5) 0.43483(17) 0.0831(10) Uani d . 1
H H9A 0.0973 0.1404 0.4372 0.125 Uiso calc R 1
H H9B 0.3069 0.1084 0.4763 0.125 Uiso calc R 1
H H9C 0.2234 -0.0490 0.4420 0.125 Uiso calc R 1
C C10 0.3589(4) 0.1458(3) 0.35450(14) 0.0532(6) Uani d . 1
C C11 0.2718(4) 0.2750(3) 0.29760(14) 0.0516(6) Uani d . 1
H H11A 0.1342 0.3208 0.3090 0.062 Uiso calc R 1
C C12 0.3834(3) 0.3377(3) 0.22445(13) 0.0444(5) Uani d . 1
H H12A 0.3212 0.4259 0.1879 0.053 Uiso calc R 1
C C13 0.5897(3) 0.2692(3) 0.20495(12) 0.0381(5) Uani d . 1
C C14 0.6770(4) 0.1402(3) 0.26139(13) 0.0490(6) Uani d . 1
H H14A 0.8136 0.0926 0.2497 0.059 Uiso calc R 1
C C15 0.5651(4) 0.0805(3) 0.33501(14) 0.0570(7) Uani d . 1
H H15A 0.6288 -0.0050 0.3722 0.068 Uiso calc R 1
C C16 0.7098(3) 0.3374(3) 0.12622(12) 0.0395(5) Uani d . 1

loop_
_atom_site_aniso_label
_atom_site_aniso_U_11
_atom_site_aniso_U_22
_atom_site_aniso_U_33
_atom_site_aniso_U_12
_atom_site_aniso_U_13
_atom_site_aniso_U_23
O1 0.0361(9) 0.1279(18) 0.0383(9) -0.0167(10) 0.0031(7) 0.0176(10)
C1 0.091(2) 0.082(2) 0.0608(18) -0.0206(17) 0.0306(16) -0.0018(15)
O2 0.0353(9) 0.1115(16) 0.0401(9) -0.0136(9) 0.0022(7) 0.0176(9)
N1 0.0363(11) 0.0989(18) 0.0433(11) -0.0228(11) -0.0032(9) 0.0044(11)
C2 0.0561(15) 0.0483(13) 0.0469(14) -0.0053(11) 0.0156(11) -0.0015(10)
N3 0.0320(10) 0.0837(15) 0.0365(10) -0.0099(9) 0.0024(8) 0.0087(10)
C3 0.0373(12) 0.0551(14) 0.0582(15) -0.0107(10) 0.0068(11) -0.0017(11)
N4 0.0330(10) 0.0832(16) 0.0499(12) 0.0013(10) 0.0048(9) 0.0099(10)
C4 0.0399(12) 0.0531(13) 0.0430(12) -0.0063(10) -0.0028(10) -0.0028(10)
N2 0.0302(10) 0.0927(16) 0.0370(10) -0.0115(10) 0.0022(8) 0.0088(10)
C5 0.0323(11) 0.0397(11) 0.0377(11) -0.0010(8) 0.0017(8) -0.0036(9)
C6 0.0491(13) 0.0575(14) 0.0409(12) -0.0132(11) -0.0013(10) -0.0094(10)
C7 0.0703(17) 0.0660(16) 0.0354(12) -0.0125(13) 0.0035(12) -0.0069(11)
C8 0.0305(11) 0.0472(12) 0.0374(11) -0.0023(9) 0.0005(9) -0.0051(9)
C9 0.098(2) 0.087(2) 0.0527(17) -0.0119(18) 0.0239(16) -0.0031(15)
C10 0.0615(16) 0.0521(14) 0.0420(13) -0.0113(12) 0.0104(11) -0.0066(10)
C11 0.0422(13) 0.0569(14) 0.0519(14) -0.0045(11) 0.0104(11) -0.0107(11)
C12 0.0351(12) 0.0500(13) 0.0443(12) 0.0006(9) -0.0013(9) -0.0021(10)
C13 0.0364(11) 0.0430(12) 0.0344(11) -0.0061(9) -0.0006(9) -0.0063(9)
C14 0.0446(13) 0.0521(14) 0.0452(13) 0.0042(10) -0.0012(10) -0.0016(10)
C15 0.0660(17) 0.0571(15) 0.0409(13) 0.0009(12) -0.0034(12) 0.0054(11)
C16 0.0307(11) 0.0484(12) 0.0383(11) -0.0061(9) -0.0016(9) -0.0046(9)

loop_
_atom_type_symbol
_atom_type_description
_atom_type_scat_dispersion_real
_atom_type_scat_dispersion_imag
_atom_type_scat_source
C C 0.0033 0.0016 'International Tables Vol C Tables 4.2.6.8 and 6.1.1.4'
H H 0.0000 0.0000 'International Tables Vol C Tables 4.2.6.8 and 6.1.1.4'
N N 0.0061 0.0033 'International Tables Vol C Tables 4.2.6.8 and 6.1.1.4'
O O 0.0106 0.0060 'International Tables Vol C Tables 4.2.6.8 and 6.1.1.4'

loop_
_geom_angle_atom_site_label_1
_geom_angle_atom_site_label_2
_geom_angle_atom_site_label_3
_geom_angle
N2 O1 H1A 109.5
C2 C1 H1B 109.5
C2 C1 H1C 109.5
H1B C1 H1C 109.5
C2 C1 H1D 109.5
H1B C1 H1D 109.5
H1C C1 H1D 109.5
N3 O2 H2A 109.5
C8 N1 H1E 120.0
C8 N1 H1F 120.0
H1E N1 H1F 120.0
C3 C2 C7 117.5(2)
C3 C2 C1 120.8(2)
C7 C2 C1 121.6(3)
C16 N3 O2 110.60(17)
C2 C3 C4 121.7(2)
C2 C3 H3B 119.1
C4 C3 H3B 119.1
C16 N4 H4A 120.0
C16 N4 H4B 120.0
H4A N4 H4B 120.0
C3 C4 C5 120.8(2)
C3 C4 H4C 119.6
C5 C4 H4C 119.6
C8 N2 O1 110.94(17)
C6 C5 C4 117.6(2)
C6 C5 C8 122.08(19)
C4 C5 C8 120.3(2)
C7 C6 C5 121.0(2)
C7 C6 H6A 119.5
C5 C6 H6A 119.5
C6 C7 C2 121.3(2)
C6 C7 H7A 119.3
C2 C7 H7A 119.3
N2 C8 N1 123.0(2)
N2 C8 C5 117.35(18)
N1 C8 C5 119.66(19)
C10 C9 H9A 109.5
C10 C9 H9B 109.5
H9A C9 H9B 109.5
C10 C9 H9C 109.5
H9A C9 H9C 109.5
H9B C9 H9C 109.5
C11 C10 C15 117.3(2)
C11 C10 C9 121.2(2)
C15 C10 C9 121.6(2)
C12 C11 C10 121.8(2)
C12 C11 H11A 119.1
C10 C11 H11A 119.1
C11 C12 C13 120.5(2)
C11 C12 H12A 119.8
C13 C12 H12A 119.8
C14 C13 C12 117.9(2)
C14 C13 C16 121.77(19)
C12 C13 C16 120.34(19)
C13 C14 C15 121.2(2)
C13 C14 H14A 119.4
C15 C14 H14A 119.4
C14 C15 C10 121.3(2)
C14 C15 H15A 119.4
C10 C15 H15A 119.4
N3 C16 N4 122.9(2)
N3 C16 C13 117.73(18)
N4 C16 C13 119.39(19)

loop_
_geom_bond_atom_site_label_1
_geom_bond_atom_site_label_2
_geom_bond_distance
O1 N2 1.429(2)
O1 H1A 0.8200
C1 C2 1.515(3)
C1 H1B 0.9600
C1 H1C 0.9600
C1 H1D 0.9600
O2 N3 1.431(2)
O2 H2A 0.8200
N1 C8 1.352(3)
N1 H1E 0.8600
N1 H1F 0.8600
C2 C3 1.379(4)
C2 C7 1.387(4)
N3 C16 1.279(3)
C3 C4 1.382(3)
C3 H3B 0.9300
N4 C16 1.354(3)
N4 H4A 0.8600
N4 H4B 0.8600
C4 C5 1.396(3)
C4 H4C 0.9300
N2 C8 1.275(3)
C5 C6 1.387(3)
C5 C8 1.485(3)
C6 C7 1.386(3)
C6 H6A 0.9300
C7 H7A 0.9300
C9 C10 1.513(3)
C9 H9A 0.9600
C9 H9B 0.9600
C9 H9C 0.9600
C10 C11 1.386(4)
C10 C15 1.393(4)
C11 C12 1.380(3)
C11 H11A 0.9300
C12 C13 1.401(3)
C12 H12A 0.9300
C13 C14 1.380(3)
C13 C16 1.487(3)
C14 C15 1.383(3)
C14 H14A 0.9300
C15 H15A 0.9300

loop_
_geom_hbond_atom_site_label_D
_geom_hbond_atom_site_label_H
_geom_hbond_atom_site_label_A
_geom_hbond_site_symmetry_A
_geom_hbond_distance_DH
_geom_hbond_distance_HA
_geom_hbond_distance_DA
_geom_hbond_angle_DHA
_geom_hbond_publ_flag
O1 H1A N2 2_746 0.8200 2.0100 2.728(3) 146.00 yes
N1 H1E O1 . 0.8600 2.2100 2.530(3) 102.00 yes
N1 H1E O1 2_646 0.8600 2.2700 3.043(3) 150.00 yes
O2 H2A N3 2_665 0.8200 2.0300 2.721(2) 142.00 yes
N4 H4A O2 . 0.8600 2.2000 2.527(3) 102.00 yes
N4 H4A O2 2_765 0.8600 2.2700 3.039(3) 148.00 yes

loop_
_cod_related_entry_id
_cod_related_entry_database
_cod_related_entry_code
1 ChemSpider 181185
